data_7712068
loop_
_publ_author_name
'Sch\"uren, Andreas O.'
'Ridgway, Benjamin M.'
'Di Salvo, Florencia'
'Carella, Luca M.'
'Gramm, Verena K.'
'Metzger, Elisa'
'Doctorovich, Fabio'
'Rentschler, Eva'
'Sch\"unemann, Volker'
'Ruschewitz, Uwe'
'Klein, Axel'

_publ_section_title
;
 Structural insight into halide-coordinated [Fe4S4XnY4&#x2212;n]2&#x2212;
 clusters (X, Y = Cl, Br, I) by XRD and M\"ossbauer spectroscopy
;
_journal_issue 5
_journal_name_full 'Dalton Transactions'
_journal_page_first 1277
_journal_page_last 1290
_journal_paper_doi 10.1039/D2DT03203A
_journal_volume 52
_journal_year 2023
_chemical_compound_source 'slow diffusion of diethyl ether into MeCN solutions'
_chemical_formula_moiety 'Br4 Fe4 S4, 2(C10 H16 N)'
_chemical_formula_sum 'C20 H32 Br4 Fe4 N2 S4'
_chemical_formula_weight 971.75
_chemical_properties_physical Air-sensitive,Moisture-sensitive,Oxygen-sensitive
_space_group_crystal_system monoclinic
_space_group_IT_number 9
_space_group_name_Hall 'C -2yc'
_space_group_name_H-M_alt 'C 1 c 1'
_atom_sites_solution_hydrogens geom
_atom_sites_solution_primary direct
_audit_creation_date 2020-11-14
_audit_creation_method
;
Olex2 1.2
(compiled 2018.05.29 svn.r3508 for OlexSys, GUI svn.r5506)
;
_audit_update_record
;
2020-12-04 deposited with the CCDC.	2022-12-14 downloaded from the CCDC.
;
_cell_angle_alpha 90
_cell_angle_beta 95.318(8)
_cell_angle_gamma 90
_cell_formula_units_Z 4
_cell_length_a 12.9908(13)
_cell_length_b 14.8857(13)
_cell_length_c 17.3507(18)
_cell_measurement_reflns_used 15796
_cell_measurement_temperature 293(2)
_cell_measurement_theta_max 54.19
_cell_measurement_theta_min 4.21
_cell_volume 3340.8(6)
_computing_molecular_graphics 'Olex2 (Dolomanov et al., 2009)'
_computing_publication_material 'Olex2 (Dolomanov et al., 2009)'
_computing_structure_refinement 'ShelXL (Sheldrick, 2015)'
_computing_structure_solution 'ShelXS (Sheldrick, 2008)'
_diffrn_ambient_temperature 293(2)
_diffrn_measured_fraction_theta_full 1.000
_diffrn_measured_fraction_theta_max 0.986
_diffrn_measurement_device_type STOE-IPDS
_diffrn_radiation_monochromator graphite
_diffrn_radiation_source 'fine-focus sealed tube'
_diffrn_radiation_type MoK\a
_diffrn_radiation_wavelength 0.71073
_diffrn_reflns_av_R_equivalents 0.0426
_diffrn_reflns_av_unetI/netI 0.0329
_diffrn_reflns_Laue_measured_fraction_full 1.000
_diffrn_reflns_Laue_measured_fraction_max 0.986
_diffrn_reflns_limit_h_max 16
_diffrn_reflns_limit_h_min -16
_diffrn_reflns_limit_k_max 19
_diffrn_reflns_limit_k_min -19
_diffrn_reflns_limit_l_max 22
_diffrn_reflns_limit_l_min -22
_diffrn_reflns_number 20221
_diffrn_reflns_point_group_measured_fraction_full 0.959
_diffrn_reflns_point_group_measured_fraction_max 0.934
_diffrn_reflns_theta_full 25.000
_diffrn_reflns_theta_max 27.322
_diffrn_reflns_theta_min 2.086
_exptl_absorpt_coefficient_mu 6.750
_exptl_absorpt_correction_T_max 0.3648
_exptl_absorpt_correction_T_min 0.1608
_exptl_absorpt_correction_type numerical
_exptl_absorpt_process_details
;
Numeric absorption correction was performed 
using X-RED und X-SHAPE packages.
;
_exptl_crystal_colour black
_exptl_crystal_density_diffrn 1.932
_exptl_crystal_description needles
_exptl_crystal_F_000 1896
_exptl_crystal_preparation 'Magnetic properties'
_exptl_crystal_recrystallization_method 'slow diffusion of diethyl ether into MeCN solutions'
_exptl_crystal_size_max 1.0
_exptl_crystal_size_mid 0.2
_exptl_crystal_size_min 0.2
_refine_diff_density_max 0.592
_refine_diff_density_min -0.611
_refine_diff_density_rms 0.094
_refine_ls_abs_structure_details
;
 Classical Flack method preferred over Parsons because s.u. lower.
;
_refine_ls_abs_structure_Flack -0.005(18)
_refine_ls_extinction_coef 0.0013(2)
_refine_ls_extinction_expression Fc^*^=kFc[1+0.001xFc^2^\l^3^/sin(2\q)]^-1/4^
_refine_ls_extinction_method 'SHELXL-2018/3 (Sheldrick 2018)'
_refine_ls_goodness_of_fit_ref 1.087
_refine_ls_hydrogen_treatment constr
_refine_ls_matrix_type full
_refine_ls_number_parameters 308
_refine_ls_number_reflns 7052
_refine_ls_number_restraints 2
_refine_ls_restrained_S_all 1.087
_refine_ls_R_factor_all 0.0682
_refine_ls_R_factor_gt 0.0510
_refine_ls_shift/su_max 0.000
_refine_ls_shift/su_mean 0.000
_refine_ls_structure_factor_coef Fsqd
_refine_ls_weighting_details 'w=1/[\s^2^(Fo^2^)+(0.0771P)^2^+12.5315P] where P=(Fo^2^+2Fc^2^)/3'
_refine_ls_weighting_scheme calc
_refine_ls_wR_factor_gt 0.1306
_refine_ls_wR_factor_ref 0.1494
_reflns_Friedel_coverage 0.893
_reflns_Friedel_fraction_full 0.919
_reflns_Friedel_fraction_max 0.883
_reflns_number_gt 5620
_reflns_number_total 7052
_reflns_threshold_expression 'I > 2\s(I)'
_cod_data_source_file d2dt03203a2.cif
_cod_data_source_block aos0152b
_cod_original_cell_volume 3340.78(57)
_cod_database_code 7712068
_shelx_shelxl_version_number 2018/3
_shelx_space_group_comment
;
The symmetry employed for this shelxl refinement is uniquely defined
by the following loop, which should always be used as a source of
symmetry information in preference to the above space-group names.
They are only intended as comments.
;
_olex2_refinement_description
;
1. Fixed Uiso
 At 1.2 times of:
  All C(H) groups, All C(H,H) groups
 At 1.5 times of:
  All C(H,H,H) groups
2.a Secondary CH2 refined with riding coordinates:
 C7(H7A,H7B), C17(H17A,H17B)
2.b Me refined with riding coordinates:
 C8(H8A,H8B,H8C), C9(H9A,H9B,H9C), C10(H10A,H10B,H10C), C18(H18A,H18B,H18C),
 C19(H19A,H19B,H19C), C20(H20A,H20B,H20C)
2.c Aromatic/amide H refined with riding coordinates:
 C1(H1), C2(H2), C3(H3), C4(H4), C5(H5), C11(H11), C12(H12), C13(H13),
 C14(H14), C15(H15)
;
_olex2_submission_special_instructions 'No special instructions were received'

loop_
_space_group_symop_operation_xyz
'x, y, z'
'x, -y, z+1/2'
'x+1/2, y+1/2, z'
'x+1/2, -y+1/2, z+1/2'

loop_
_atom_site_label
_atom_site_type_symbol
_atom_site_fract_x
_atom_site_fract_y
_atom_site_fract_z
_atom_site_U_iso_or_equiv
_atom_site_adp_type
_atom_site_occupancy
_atom_site_site_symmetry_order
_atom_site_calc_flag
_atom_site_refinement_flags_posn
_atom_site_refinement_flags_adp
_atom_site_refinement_flags_occupancy
_atom_site_disorder_assembly
_atom_site_disorder_group
Br1 Br 0.94556(12) 0.07558(11) 0.42222(10) 0.0756(4) Uani 1 1 d . . . . .
Br2 Br 0.60389(15) 0.30175(17) 0.58158(10) 0.0950(6) Uani 1 1 d . . . . .
Br3 Br 0.47558(12) 0.12557(10) 0.23368(11) 0.0825(5) Uani 1 1 d . . . . .
Br4 Br 0.74989(15) 0.46749(10) 0.25834(11) 0.0834(5) Uani 1 1 d . . . . .
Fe1 Fe 0.80624(13) 0.17389(11) 0.38998(11) 0.0529(4) Uani 1 1 d . . . . .
Fe2 Fe 0.65615(13) 0.26781(12) 0.45993(10) 0.0538(4) Uani 1 1 d . . . . .
Fe3 Fe 0.60713(13) 0.18697(11) 0.31816(11) 0.0517(4) Uani 1 1 d . . . . .
Fe4 Fe 0.72973(14) 0.33516(11) 0.32816(10) 0.0520(4) Uani 1 1 d . . . . .
S1 S 0.5607(2) 0.32698(19) 0.35757(19) 0.0539(7) Uani 1 1 d . . . . .
S2 S 0.8216(2) 0.3143(2) 0.4440(2) 0.0584(7) Uani 1 1 d . . . . .
S3 S 0.7604(3) 0.2047(2) 0.26336(19) 0.0559(7) Uani 1 1 d . . . . .
S4 S 0.6559(3) 0.1169(2) 0.4314(2) 0.0612(8) Uani 1 1 d . . . . .
N1 N 0.8336(9) 0.5887(7) 0.5291(7) 0.061(3) Uani 1 1 d . . . . .
C1 C 0.6623(11) 0.7494(10) 0.5646(9) 0.067(3) Uani 1 1 d . . . . .
H1 H 0.641819 0.708563 0.600701 0.080 Uiso 1 1 calc R . . . .
C2 C 0.5915(13) 0.8122(11) 0.5333(12) 0.079(4) Uani 1 1 d . . . . .
H2 H 0.523540 0.812161 0.546052 0.095 Uiso 1 1 calc R . . . .
C3 C 0.6251(14) 0.8744(11) 0.4828(10) 0.079(4) Uani 1 1 d . . . . .
H3 H 0.578804 0.917005 0.461033 0.095 Uiso 1 1 calc R . . . .
C4 C 0.7251(15) 0.8752(10) 0.4637(8) 0.075(4) Uani 1 1 d . . . . .
H4 H 0.746321 0.918342 0.429827 0.090 Uiso 1 1 calc R . . . .
C5 C 0.7951(13) 0.8109(9) 0.4953(9) 0.065(3) Uani 1 1 d . . . . .
H5 H 0.863542 0.812184 0.483789 0.078 Uiso 1 1 calc R . . . .
C6 C 0.7621(10) 0.7456(8) 0.5438(7) 0.052(3) Uani 1 1 d . . . . .
C7 C 0.8347(11) 0.6746(9) 0.5771(8) 0.060(3) Uani 1 1 d . . . . .
H7A H 0.816801 0.659656 0.628634 0.072 Uiso 1 1 calc R . . . .
H7B H 0.904313 0.698738 0.582126 0.072 Uiso 1 1 calc R . . . .
C8 C 0.8633(14) 0.6076(12) 0.4510(9) 0.080(4) Uani 1 1 d . . . . .
H8A H 0.930328 0.635286 0.454811 0.120 Uiso 1 1 calc R . . . .
H8B H 0.865442 0.552432 0.422549 0.120 Uiso 1 1 calc R . . . .
H8C H 0.813604 0.647386 0.424726 0.120 Uiso 1 1 calc R . . . .
C9 C 0.9122(17) 0.5262(13) 0.5681(13) 0.103(7) Uani 1 1 d . . . . .
H9A H 0.894270 0.512870 0.619285 0.154 Uiso 1 1 calc R . . . .
H9B H 0.913587 0.471542 0.538780 0.154 Uiso 1 1 calc R . . . .
H9C H 0.979104 0.553993 0.571146 0.154 Uiso 1 1 calc R . . . .
C10 C 0.7306(14) 0.5461(11) 0.5242(12) 0.086(5) Uani 1 1 d . . . . .
H10A H 0.711844 0.534009 0.575396 0.129 Uiso 1 1 calc R . . . .
H10B H 0.680526 0.585710 0.498051 0.129 Uiso 1 1 calc R . . . .
H10C H 0.732365 0.490755 0.495875 0.129 Uiso 1 1 calc R . . . .
N2 N 0.3553(9) 0.5605(8) 0.6700(7) 0.064(3) Uani 1 1 d . . . . .
C11 C 0.1356(13) 0.5881(12) 0.7597(9) 0.078(4) Uani 1 1 d . . . . .
H11 H 0.127167 0.526799 0.750888 0.094 Uiso 1 1 calc R . . . .
C12 C 0.0498(15) 0.6406(18) 0.7709(12) 0.101(6) Uani 1 1 d . . . . .
H12 H -0.015776 0.615106 0.768008 0.121 Uiso 1 1 calc R . . . .
C13 C 0.0628(16) 0.7298(19) 0.7863(11) 0.102(6) Uani 1 1 d . . . . .
H13 H 0.005856 0.764884 0.795020 0.122 Uiso 1 1 calc R . . . .
C14 C 0.1603(17) 0.7691(13) 0.7890(10) 0.087(5) Uani 1 1 d . . . . .
H14 H 0.168240 0.830326 0.798549 0.104 Uiso 1 1 calc R . . . .
C15 C 0.2450(12) 0.7167(10) 0.7775(8) 0.067(3) Uani 1 1 d . . . . .
H15 H 0.310406 0.742544 0.780540 0.081 Uiso 1 1 calc R . . . .
C16 C 0.2334(10) 0.6255(9) 0.7615(7) 0.057(3) Uani 1 1 d . . . . .
C17 C 0.3230(12) 0.5672(11) 0.7521(8) 0.067(3) Uani 1 1 d . . . . .
H17A H 0.307295 0.507314 0.769633 0.081 Uiso 1 1 calc R . . . .
H17B H 0.381394 0.589363 0.785696 0.081 Uiso 1 1 calc R . . . .
C18 C 0.3852(17) 0.6488(13) 0.6414(11) 0.090(5) Uani 1 1 d . . . . .
H18A H 0.439850 0.673405 0.676109 0.136 Uiso 1 1 calc R . . . .
H18B H 0.408520 0.642297 0.590835 0.136 Uiso 1 1 calc R . . . .
H18C H 0.326609 0.688383 0.638733 0.136 Uiso 1 1 calc R . . . .
C19 C 0.4469(17) 0.4971(17) 0.6725(15) 0.112(7) Uani 1 1 d . . . . .
H19A H 0.427243 0.439421 0.691114 0.167 Uiso 1 1 calc R . . . .
H19B H 0.468759 0.490682 0.621392 0.167 Uiso 1 1 calc R . . . .
H19C H 0.502747 0.520947 0.706497 0.167 Uiso 1 1 calc R . . . .
C20 C 0.2708(15) 0.5211(13) 0.6171(10) 0.090(5) Uani 1 1 d . . . . .
H20A H 0.252068 0.463521 0.636410 0.135 Uiso 1 1 calc R . . . .
H20B H 0.211789 0.560267 0.614321 0.135 Uiso 1 1 calc R . . . .
H20C H 0.293700 0.514181 0.566423 0.135 Uiso 1 1 calc R . . . .

loop_
_atom_site_aniso_label
_atom_site_aniso_U_11
_atom_site_aniso_U_22
_atom_site_aniso_U_33
_atom_site_aniso_U_23
_atom_site_aniso_U_13
_atom_site_aniso_U_12
Br1 0.0649(8) 0.0773(9) 0.0822(10) -0.0035(7) -0.0065(7) 0.0242(7)
Br2 0.0926(12) 0.1390(17) 0.0561(9) -0.0095(9) 0.0214(8) 0.0018(11)
Br3 0.0687(9) 0.0614(8) 0.1108(13) -0.0210(8) -0.0269(8) 0.0001(7)
Br4 0.1079(12) 0.0549(7) 0.0916(11) 0.0135(7) 0.0323(10) -0.0061(7)
Fe1 0.0505(9) 0.0512(9) 0.0560(10) -0.0013(7) -0.0003(7) 0.0059(7)
Fe2 0.0538(9) 0.0576(9) 0.0500(9) 0.0025(7) 0.0047(7) 0.0038(7)
Fe3 0.0504(8) 0.0437(8) 0.0593(10) 0.0000(7) -0.0032(7) 0.0007(7)
Fe4 0.0572(10) 0.0440(8) 0.0548(9) 0.0010(7) 0.0059(7) -0.0024(7)
S1 0.0529(15) 0.0477(14) 0.0602(17) 0.0015(12) 0.0008(13) 0.0090(12)
S2 0.0516(16) 0.0590(17) 0.0630(18) -0.0099(13) -0.0031(13) -0.0021(13)
S3 0.0598(17) 0.0572(16) 0.0506(16) -0.0057(13) 0.0047(13) 0.0053(14)
S4 0.0603(18) 0.0515(16) 0.072(2) 0.0150(14) 0.0045(15) 0.0018(13)
N1 0.062(6) 0.059(6) 0.061(6) -0.002(5) 0.003(5) 0.014(5)
C1 0.067(8) 0.060(7) 0.073(9) 0.006(6) 0.011(7) 0.000(6)
C2 0.064(9) 0.070(9) 0.101(12) -0.003(8) 0.000(8) 0.010(7)
C3 0.086(11) 0.062(8) 0.084(11) -0.003(7) -0.015(9) 0.021(8)
C4 0.122(14) 0.045(7) 0.057(8) 0.002(5) 0.000(8) 0.010(7)
C5 0.076(9) 0.053(7) 0.067(8) -0.003(6) 0.013(7) -0.007(6)
C6 0.060(7) 0.048(6) 0.047(6) -0.006(5) 0.000(5) 0.001(5)
C7 0.060(7) 0.064(7) 0.055(7) -0.004(6) -0.003(6) 0.002(6)
C8 0.090(11) 0.088(10) 0.063(9) -0.014(8) 0.018(8) 0.011(9)
C9 0.115(15) 0.079(11) 0.110(14) -0.002(10) -0.013(12) 0.048(11)
C10 0.087(11) 0.059(8) 0.113(14) -0.021(8) 0.010(10) -0.014(8)
N2 0.068(7) 0.066(6) 0.056(6) -0.004(5) 0.001(5) 0.003(5)
C11 0.075(10) 0.091(11) 0.069(9) 0.002(8) 0.006(8) -0.035(8)
C12 0.072(11) 0.14(2) 0.090(13) 0.000(12) 0.011(9) -0.018(12)
C13 0.079(11) 0.15(2) 0.078(12) 0.003(12) 0.012(10) 0.026(13)
C14 0.115(15) 0.080(10) 0.065(9) -0.007(8) 0.012(9) 0.007(10)
C15 0.070(8) 0.074(9) 0.058(8) -0.002(6) 0.007(7) -0.015(7)
C16 0.062(7) 0.063(7) 0.046(6) 0.003(5) 0.002(5) -0.016(6)
C17 0.068(8) 0.077(9) 0.054(7) 0.001(6) -0.009(6) -0.013(7)
C18 0.111(14) 0.086(11) 0.078(11) -0.008(8) 0.029(10) -0.032(10)
C19 0.098(13) 0.123(16) 0.113(15) -0.003(13) 0.005(12) 0.049(13)
C20 0.100(13) 0.092(12) 0.074(10) -0.016(9) -0.009(9) -0.009(10)

loop_
_atom_type_symbol
_atom_type_description
_atom_type_scat_dispersion_real
_atom_type_scat_dispersion_imag
_atom_type_scat_source
C C 0.0033 0.0016 'International Tables Vol C Tables 4.2.6.8 and 6.1.1.4'
H H 0.0000 0.0000 'International Tables Vol C Tables 4.2.6.8 and 6.1.1.4'
Br Br -0.2901 2.4595 'International Tables Vol C Tables 4.2.6.8 and 6.1.1.4'
Fe Fe 0.3463 0.8444 'International Tables Vol C Tables 4.2.6.8 and 6.1.1.4'
N N 0.0061 0.0033 'International Tables Vol C Tables 4.2.6.8 and 6.1.1.4'
S S 0.1246 0.1234 'International Tables Vol C Tables 4.2.6.8 and 6.1.1.4'

loop_
_geom_angle_atom_site_label_1
_geom_angle_atom_site_label_2
_geom_angle_atom_site_label_3
_geom_angle
_geom_angle_site_symmetry_1
_geom_angle_site_symmetry_3
_geom_angle_publ_flag
Br1 Fe1 Fe2 140.06(10) . . ?
Br1 Fe1 Fe3 144.61(9) . . ?
Br1 Fe1 Fe4 150.38(10) . . ?
Fe2 Fe1 Fe3 59.73(6) . . ?
Fe2 Fe1 Fe4 59.42(6) . . ?
Fe3 Fe1 Fe4 58.65(6) . . ?
S2 Fe1 Br1 115.70(12) . . ?
S2 Fe1 Fe2 53.03(10) . . ?
S2 Fe1 Fe3 99.34(11) . . ?
S2 Fe1 Fe4 51.97(10) . . ?
S2 Fe1 S4 104.62(14) . . ?
S3 Fe1 Br1 118.87(12) . . ?
S3 Fe1 Fe2 100.95(11) . . ?
S3 Fe1 Fe3 53.16(10) . . ?
S3 Fe1 Fe4 53.02(9) . . ?
S3 Fe1 S2 102.51(14) . . ?
S3 Fe1 S4 102.86(14) . . ?
S4 Fe1 Br1 110.62(12) . . ?
S4 Fe1 Fe2 52.95(10) . . ?
S4 Fe1 Fe3 51.94(10) . . ?
S4 Fe1 Fe4 98.94(10) . . ?
Br2 Fe2 Fe1 141.45(10) . . ?
Br2 Fe2 Fe3 147.03(10) . . ?
Br2 Fe2 Fe4 145.79(11) . . ?
Fe3 Fe2 Fe1 60.18(6) . . ?
Fe4 Fe2 Fe1 60.41(6) . . ?
Fe4 Fe2 Fe3 59.12(6) . . ?
S1 Fe2 Br2 116.39(12) . . ?
S1 Fe2 Fe1 102.16(11) . . ?
S1 Fe2 Fe3 53.28(9) . . ?
S1 Fe2 Fe4 53.77(10) . . ?
S1 Fe2 S2 103.91(14) . . ?
S1 Fe2 S4 102.87(14) . . ?
S2 Fe2 Br2 113.43(13) . . ?
S2 Fe2 Fe1 52.77(9) . . ?
S2 Fe2 Fe3 99.51(11) . . ?
S2 Fe2 Fe4 52.34(10) . . ?
S2 Fe2 S4 104.53(14) . . ?
S4 Fe2 Br2 114.30(13) . . ?
S4 Fe2 Fe1 53.12(10) . . ?
S4 Fe2 Fe3 52.17(10) . . ?
S4 Fe2 Fe4 99.86(11) . . ?
Br3 Fe3 Fe1 148.63(9) . . ?
Br3 Fe3 Fe2 145.71(10) . . ?
Br3 Fe3 Fe4 138.53(10) . . ?
Fe2 Fe3 Fe1 60.08(6) . . ?
Fe4 Fe3 Fe1 60.74(6) . . ?
Fe4 Fe3 Fe2 60.23(6) . . ?
S1 Fe3 Br3 110.25(11) . . ?
S1 Fe3 Fe1 100.97(11) . . ?
S1 Fe3 Fe2 51.89(10) . . ?
S1 Fe3 Fe4 53.95(9) . . ?
S1 Fe3 S3 106.30(13) . . ?
S3 Fe3 Br3 113.41(12) . . ?
S3 Fe3 Fe1 52.15(10) . . ?
S3 Fe3 Fe2 100.44(11) . . ?
S3 Fe3 Fe4 53.72(9) . . ?
S4 Fe3 Br3 119.66(12) . . ?
S4 Fe3 Fe1 53.34(10) . . ?
S4 Fe3 Fe2 53.41(11) . . ?
S4 Fe3 Fe4 101.75(11) . . ?
S4 Fe3 S1 102.72(14) . . ?
S4 Fe3 S3 103.23(14) . . ?
Br4 Fe4 Fe1 151.03(10) . . ?
Br4 Fe4 Fe2 143.34(9) . . ?
Br4 Fe4 Fe3 138.03(10) . . ?
Fe2 Fe4 Fe1 60.17(6) . . ?
Fe3 Fe4 Fe1 60.61(6) . . ?
Fe3 Fe4 Fe2 60.65(7) . . ?
S1 Fe4 Br4 108.30(11) . . ?
S1 Fe4 Fe1 100.56(10) . . ?
S1 Fe4 Fe2 51.98(9) . . ?
S1 Fe4 Fe3 53.56(9) . . ?
S2 Fe4 Br4 120.03(12) . . ?
S2 Fe4 Fe1 52.93(10) . . ?
S2 Fe4 Fe2 53.58(10) . . ?
S2 Fe4 Fe3 101.73(11) . . ?
S2 Fe4 S1 103.39(14) . . ?
S2 Fe4 S3 102.56(13) . . ?
S3 Fe4 Br4 115.17(12) . . ?
S3 Fe4 Fe1 52.11(10) . . ?
S3 Fe4 Fe2 100.86(11) . . ?
S3 Fe4 Fe3 53.82(10) . . ?
S3 Fe4 S1 106.02(13) . . ?
Fe2 S1 Fe3 74.83(11) . . ?
Fe2 S1 Fe4 74.24(11) . . ?
Fe3 S1 Fe4 72.50(11) . . ?
Fe1 S2 Fe2 74.19(12) . . ?
Fe4 S2 Fe1 75.11(12) . . ?
Fe4 S2 Fe2 74.08(12) . . ?
Fe1 S3 Fe3 74.69(12) . . ?
Fe1 S3 Fe4 74.87(11) . . ?
Fe4 S3 Fe3 72.46(11) . . ?
Fe2 S4 Fe1 73.93(11) . . ?
Fe3 S4 Fe1 74.72(12) . . ?
Fe3 S4 Fe2 74.42(11) . . ?
C8 N1 C7 110.7(12) . . ?
C8 N1 C9 108.0(13) . . ?
C8 N1 C10 110.1(13) . . ?
C9 N1 C7 107.6(12) . . ?
C10 N1 C7 110.7(11) . . ?
C10 N1 C9 109.6(15) . . ?
C2 C1 H1 118.9 . . ?
C6 C1 H1 118.9 . . ?
C6 C1 C2 122.1(14) . . ?
C1 C2 H2 121.1 . . ?
C3 C2 C1 117.8(15) . . ?
C3 C2 H2 121.1 . . ?
C2 C3 H3 119.2 . . ?
C4 C3 C2 121.6(14) . . ?
C4 C3 H3 119.2 . . ?
C3 C4 H4 120.1 . . ?
C3 C4 C5 119.8(14) . . ?
C5 C4 H4 120.1 . . ?
C4 C5 H5 120.2 . . ?
C6 C5 C4 119.7(15) . . ?
C6 C5 H5 120.2 . . ?
C1 C6 C5 118.9(13) . . ?
C1 C6 C7 120.2(12) . . ?
C5 C6 C7 120.9(13) . . ?
N1 C7 H7A 108.7 . . ?
N1 C7 H7B 108.7 . . ?
C6 C7 N1 114.0(11) . . ?
C6 C7 H7A 108.7 . . ?
C6 C7 H7B 108.7 . . ?
H7A C7 H7B 107.6 . . ?
N1 C8 H8A 109.5 . . ?
N1 C8 H8B 109.5 . . ?
N1 C8 H8C 109.5 . . ?
H8A C8 H8B 109.5 . . ?
H8A C8 H8C 109.5 . . ?
H8B C8 H8C 109.5 . . ?
N1 C9 H9A 109.5 . . ?
N1 C9 H9B 109.5 . . ?
N1 C9 H9C 109.5 . . ?
H9A C9 H9B 109.5 . . ?
H9A C9 H9C 109.5 . . ?
H9B C9 H9C 109.5 . . ?
N1 C10 H10A 109.5 . . ?
N1 C10 H10B 109.5 . . ?
N1 C10 H10C 109.5 . . ?
H10A C10 H10B 109.5 . . ?
H10A C10 H10C 109.5 . . ?
H10B C10 H10C 109.5 . . ?
C18 N2 C17 111.1(12) . . ?
C18 N2 C19 109.6(16) . . ?
C18 N2 C20 110.4(14) . . ?
C19 N2 C17 107.3(13) . . ?
C20 N2 C17 110.5(13) . . ?
C20 N2 C19 107.8(15) . . ?
C12 C11 H11 119.4 . . ?
C16 C11 H11 119.4 . . ?
C16 C11 C12 121.1(17) . . ?
C11 C12 H12 120.4 . . ?
C13 C12 C11 119.3(18) . . ?
C13 C12 H12 120.4 . . ?
C12 C13 H13 119.6 . . ?
C12 C13 C14 120.9(19) . . ?
C14 C13 H13 119.6 . . ?
C13 C14 H14 120.2 . . ?
C15 C14 C13 119.5(19) . . ?
C15 C14 H14 120.2 . . ?
C14 C15 H15 119.7 . . ?
C14 C15 C16 120.6(15) . . ?
C16 C15 H15 119.7 . . ?
C11 C16 C15 118.6(15) . . ?
C11 C16 C17 119.6(13) . . ?
C15 C16 C17 121.7(12) . . ?
N2 C17 H17A 108.4 . . ?
N2 C17 H17B 108.4 . . ?
C16 C17 N2 115.5(11) . . ?
C16 C17 H17A 108.4 . . ?
C16 C17 H17B 108.4 . . ?
H17A C17 H17B 107.5 . . ?
N2 C18 H18A 109.5 . . ?
N2 C18 H18B 109.5 . . ?
N2 C18 H18C 109.5 . . ?
H18A C18 H18B 109.5 . . ?
H18A C18 H18C 109.5 . . ?
H18B C18 H18C 109.5 . . ?
N2 C19 H19A 109.5 . . ?
N2 C19 H19B 109.5 . . ?
N2 C19 H19C 109.5 . . ?
H19A C19 H19B 109.5 . . ?
H19A C19 H19C 109.5 . . ?
H19B C19 H19C 109.5 . . ?
N2 C20 H20A 109.5 . . ?
N2 C20 H20B 109.5 . . ?
N2 C20 H20C 109.5 . . ?
H20A C20 H20B 109.5 . . ?
H20A C20 H20C 109.5 . . ?
H20B C20 H20C 109.5 . . ?

loop_
_geom_bond_atom_site_label_1
_geom_bond_atom_site_label_2
_geom_bond_distance
_geom_bond_site_symmetry_2
_geom_bond_publ_flag
Br1 Fe1 2.354(2) . ?
Br2 Fe2 2.332(2) . ?
Br3 Fe3 2.332(2) . ?
Br4 Fe4 2.340(2) . ?
Fe1 Fe2 2.769(2) . ?
Fe1 Fe3 2.772(2) . ?
Fe1 Fe4 2.776(2) . ?
Fe1 S2 2.292(4) . ?
Fe1 S3 2.269(4) . ?
Fe1 S4 2.305(4) . ?
Fe2 Fe3 2.759(3) . ?
Fe2 Fe4 2.748(2) . ?
Fe2 S1 2.249(4) . ?
Fe2 S2 2.299(4) . ?
Fe2 S4 2.300(4) . ?
Fe3 Fe4 2.717(2) . ?
Fe3 S1 2.292(3) . ?
Fe3 S3 2.300(4) . ?
Fe3 S4 2.263(4) . ?
Fe4 S1 2.303(4) . ?
Fe4 S2 2.262(4) . ?
Fe4 S3 2.297(3) . ?
N1 C7 1.525(17) . ?
N1 C8 1.469(19) . ?
N1 C9 1.496(19) . ?
N1 C10 1.48(2) . ?
C1 H1 0.9300 . ?
C1 C2 1.39(2) . ?
C1 C6 1.379(19) . ?
C2 H2 0.9300 . ?
C2 C3 1.37(2) . ?
C3 H3 0.9300 . ?
C3 C4 1.37(3) . ?
C4 H4 0.9300 . ?
C4 C5 1.40(2) . ?
C5 H5 0.9300 . ?
C5 C6 1.380(18) . ?
C6 C7 1.497(18) . ?
C7 H7A 0.9700 . ?
C7 H7B 0.9700 . ?
C8 H8A 0.9600 . ?
C8 H8B 0.9600 . ?
C8 H8C 0.9600 . ?
C9 H9A 0.9600 . ?
C9 H9B 0.9600 . ?
C9 H9C 0.9600 . ?
C10 H10A 0.9600 . ?
C10 H10B 0.9600 . ?
C10 H10C 0.9600 . ?
N2 C17 1.527(19) . ?
N2 C18 1.47(2) . ?
N2 C19 1.52(2) . ?
N2 C20 1.48(2) . ?
C11 H11 0.9300 . ?
C11 C12 1.39(3) . ?
C11 C16 1.39(2) . ?
C12 H12 0.9300 . ?
C12 C13 1.36(3) . ?
C13 H13 0.9300 . ?
C13 C14 1.39(3) . ?
C14 H14 0.9300 . ?
C14 C15 1.38(2) . ?
C15 H15 0.9300 . ?
C15 C16 1.39(2) . ?
C16 C17 1.47(2) . ?
C17 H17A 0.9700 . ?
C17 H17B 0.9700 . ?
C18 H18A 0.9600 . ?
C18 H18B 0.9600 . ?
C18 H18C 0.9600 . ?
C19 H19A 0.9600 . ?
C19 H19B 0.9600 . ?
C19 H19C 0.9600 . ?
C20 H20A 0.9600 . ?
C20 H20B 0.9600 . ?
C20 H20C 0.9600 . ?
